data_4310180
loop_
_publ_author_name
'Robyn L. Gdula'
'Marc J. A. Johnson'
'Nathan W. Ockwig'

_publ_contact_author_address
;
Department of Chemistry
University of Michigan
930 N. University Ave.
Ann Arbor, MI 48109-1055
United States of America
;
_publ_contact_author_email mjaj@umich.edu
_publ_contact_author_name 'Professor Marc J. A. Johnson'
_publ_section_title
;
Nitrogen-Atom Exchange Mediated by Nitrido Complexes of Molybdenum
;
_journal_name_full 'Inorganic Chemistry'
_journal_page_first 9140
_journal_page_last 9142
_journal_paper_doi 10.1021/ic051859q
_journal_volume 44
_journal_year 2005
_chemical_formula_moiety 'C14 H3 F27 Mo N2 O3'
_chemical_formula_sum 'C14 H3 F27 Mo N2 O3'
_chemical_formula_weight 856.12
_chemical_name_systematic
; 
 ? 
;
_space_group_IT_number 14
_symmetry_cell_setting monoclinic
_symmetry_space_group_name_Hall '-P 2ybc'
_symmetry_space_group_name_H-M 'P 1 21/c 1'
_atom_sites_solution_hydrogens geom
_atom_sites_solution_primary direct
_atom_sites_solution_secondary difmap
_audit_creation_method SHELXL-97
_cell_angle_alpha 90.00
_cell_angle_beta 113.658(10)
_cell_angle_gamma 90.00
_cell_formula_units_Z 4
_cell_length_a 11.1787(19)
_cell_length_b 16.313(3)
_cell_length_c 15.209(2)
_cell_measurement_reflns_used 9185
_cell_measurement_temperature 153(2)
_cell_measurement_theta_max 27.54
_cell_measurement_theta_min 2.31
_cell_volume 2540.4(7)
_computing_cell_refinement 'Bruker SMART'
_computing_data_collection 'Bruker SMART'
_computing_data_reduction 'Bruker SAINT'
_computing_molecular_graphics 'Bruker SHELXTL'
_computing_publication_material 'Bruker SHELXTL'
_computing_structure_refinement 'SHELXL-97 (Sheldrick, 1997)'
_computing_structure_solution 'SHELXS-97 (Sheldrick, 1990)'
_diffrn_ambient_temperature 153(2)
_diffrn_measured_fraction_theta_full 0.997
_diffrn_measured_fraction_theta_max 0.997
_diffrn_measurement_device_type 'CCD area detector'
_diffrn_measurement_method 'phi and omega scans'
_diffrn_radiation_monochromator graphite
_diffrn_radiation_source 'fine-focus sealed tube'
_diffrn_radiation_type MoK\a
_diffrn_radiation_wavelength 0.71073
_diffrn_reflns_av_R_equivalents 0.0816
_diffrn_reflns_av_sigmaI/netI 0.0436
_diffrn_reflns_limit_h_max 14
_diffrn_reflns_limit_h_min -14
_diffrn_reflns_limit_k_max 21
_diffrn_reflns_limit_k_min -21
_diffrn_reflns_limit_l_max 19
_diffrn_reflns_limit_l_min -19
_diffrn_reflns_number 24816
_diffrn_reflns_theta_full 27.55
_diffrn_reflns_theta_max 27.55
_diffrn_reflns_theta_min 1.92
_exptl_absorpt_coefficient_mu 0.738
_exptl_absorpt_correction_T_max 0.7483
_exptl_absorpt_correction_T_min 0.6998
_exptl_absorpt_correction_type multi-scan
_exptl_absorpt_process_details 'Blessing, Acta Cryst. (1995) A51 33-38.'
_exptl_crystal_colour colorless
_exptl_crystal_density_diffrn 2.238
_exptl_crystal_density_method 'not measured'
_exptl_crystal_description block
_exptl_crystal_F_000 1640
_exptl_crystal_size_max 0.49
_exptl_crystal_size_mid 0.41
_exptl_crystal_size_min 0.39
_refine_diff_density_max 1.146
_refine_diff_density_min -0.812
_refine_diff_density_rms 0.116
_refine_ls_extinction_method none
_refine_ls_goodness_of_fit_ref 1.056
_refine_ls_hydrogen_treatment mixed
_refine_ls_matrix_type full
_refine_ls_number_parameters 509
_refine_ls_number_reflns 5844
_refine_ls_number_restraints 5
_refine_ls_restrained_S_all 1.057
_refine_ls_R_factor_all 0.0547
_refine_ls_R_factor_gt 0.0498
_refine_ls_shift/su_max 0.004
_refine_ls_shift/su_mean 0.000
_refine_ls_structure_factor_coef Fsqd
_refine_ls_weighting_details 'calc w=1/[\s^2^(Fo^2^)+(0.0802P)^2^+4.9115P] where P=(Fo^2^+2Fc^2^)/3'
_refine_ls_weighting_scheme calc
_refine_ls_wR_factor_gt 0.1379
_refine_ls_wR_factor_ref 0.1428
_reflns_number_gt 5159
_reflns_number_total 5844
_reflns_threshold_expression >2sigma(I)
_cod_data_source_file ic051859qsi20051026_075624.cif
_cod_data_source_block p21
_cod_depositor_comments
;
The following automatic conversions were performed:
'_symmetry_cell_setting' value 'Monoclinic' changed to 'monoclinic'
according to '/home/saulius/struct/CIF-dictionaries/cif_core.dic'
dictionary named 'cif_core.dic' version 2.4.1 from 2010-06-29.

Automatic conversion script
Id: cif_fix_enum 1527 2010-12-29 10:47:43Z saulius 
;
_cod_original_sg_symbol_Hall -P2ybc
_cod_database_code 4310180

loop_
_symmetry_equiv_pos_as_xyz
'x, y, z'
'-x, y+1/2, -z+1/2'
'-x, -y, -z'
'x, -y-1/2, z-1/2'

loop_
_atom_site_label
_atom_site_type_symbol
_atom_site_fract_x
_atom_site_fract_y
_atom_site_fract_z
_atom_site_U_iso_or_equiv
_atom_site_adp_type
_atom_site_occupancy
_atom_site_symmetry_multiplicity
_atom_site_calc_flag
_atom_site_refinement_flags
_atom_site_disorder_assembly
_atom_site_disorder_group
Mo1 Mo 0.60083(2) 0.384509(16) 0.193684(18) 0.02342(11) Uani 1 1 d . . .
N1 N 0.5633(3) 0.32351(19) 0.2639(2) 0.0353(6) Uani 1 1 d . . .
O1A O 0.7694(2) 0.34771(15) 0.20506(17) 0.0304(5) Uani 1 1 d . . .
C1A C 0.8665(4) 0.2907(2) 0.2232(3) 0.0389(8) Uani 1 1 d . . .
C2A C 0.8626(6) 0.2561(4) 0.1279(4) 0.0725(18) Uani 1 1 d . . .
F21A F 0.8231(6) 0.3079(3) 0.0607(3) 0.125(2) Uani 1 1 d . . .
F22A F 0.7688(4) 0.1955(3) 0.1000(4) 0.140(3) Uani 1 1 d . . .
F23A F 0.9719(4) 0.2205(3) 0.1358(3) 0.0951(13) Uani 1 1 d . . .
C3A C 0.8551(8) 0.2219(4) 0.2890(7) 0.094(3) Uani 1 1 d . . .
F31A F 0.7412(5) 0.1942(3) 0.2622(6) 0.155(3) Uani 1 1 d . . .
F32A F 0.8949(7) 0.2552(4) 0.3805(4) 0.153(3) Uani 1 1 d . . .
F33A F 0.9383(4) 0.1610(2) 0.2966(4) 0.1057(15) Uani 1 1 d . . .
C4A C 0.9974(5) 0.3378(4) 0.2724(5) 0.0702(16) Uani 1 1 d . . .
F41A F 1.0158(5) 0.3852(3) 0.2071(5) 0.1132(19) Uani 1 1 d . . .
F42A F 0.9973(4) 0.3861(3) 0.3384(4) 0.1145(19) Uani 1 1 d . . .
F43A F 1.0980(3) 0.2862(3) 0.3075(3) 0.1023(14) Uani 1 1 d . . .
O1B O 0.4388(2) 0.43636(14) 0.11283(16) 0.0273(5) Uani 1 1 d . . .
C1B C 0.3065(3) 0.4420(2) 0.0629(3) 0.0313(7) Uani 1 1 d . A .
C2B C 0.2560(4) 0.5152(3) 0.1027(3) 0.0485(10) Uani 1 1 d D . .
F21X F 0.2394(7) 0.4932(6) 0.1803(6) 0.0531(19) Uani 0.68(4) 1 d P A 2
F22X F 0.3375(10) 0.5783(9) 0.1211(9) 0.048(2) Uani 0.68(4) 1 d P A 2
F23X F 0.1421(8) 0.5418(6) 0.0367(5) 0.057(2) Uani 0.68(4) 1 d P A 2
F21Y F 0.291(5) 0.506(2) 0.2000(16) 0.101(9) Uani 0.32(4) 1 d PD A 3
F22Y F 0.317(4) 0.580(2) 0.102(3) 0.097(11) Uani 0.32(4) 1 d P A 3
F23Y F 0.129(2) 0.528(2) 0.066(4) 0.142(14) Uani 0.32(4) 1 d P A 3
C3B C 0.2805(4) 0.4585(3) -0.0437(3) 0.0437(9) Uani 1 1 d D . .
F31X F 0.3233(6) 0.5333(3) -0.0537(4) 0.0458(13) Uani 0.805(15) 1 d P A 2
F32X F 0.3536(5) 0.4088(2) -0.0743(2) 0.0425(12) Uani 0.805(15) 1 d P A 2
F33X F 0.1576(5) 0.4536(5) -0.1064(4) 0.0549(14) Uani 0.805(15) 1 d P A 2
F31Y F 0.346(3) 0.523(2) -0.047(3) 0.14(2) Uani 0.195(15) 1 d PD A 3
F32Y F 0.268(3) 0.3861(13) -0.0828(11) 0.074(10) Uani 0.195(15) 1 d P A 3
F33Y F 0.1505(19) 0.471(3) -0.0797(19) 0.080(11) Uani 0.195(15) 1 d PD A 3
C4B C 0.2330(4) 0.3627(3) 0.0694(3) 0.0445(9) Uani 1 1 d D . .
F41X F 0.110(3) 0.367(3) 0.041(2) 0.057(7) Uani 0.55(5) 1 d P A 2
F42X F 0.2837(19) 0.3292(11) 0.1560(9) 0.047(3) Uani 0.55(5) 1 d P A 2
F43X F 0.2430(10) 0.3060(6) 0.0077(5) 0.040(3) Uani 0.55(5) 1 d P A 2
F41Y F 0.102(4) 0.382(3) 0.037(3) 0.050(5) Uani 0.45(5) 1 d P A 3
F42Y F 0.269(3) 0.348(2) 0.1642(15) 0.081(8) Uani 0.45(5) 1 d PD A 3
F43Y F 0.268(3) 0.2983(13) 0.037(4) 0.117(8) Uani 0.45(5) 1 d PD A 3
O1C O 0.6671(2) 0.48237(14) 0.26760(17) 0.0305(5) Uani 1 1 d . . .
C1C C 0.6999(4) 0.5239(2) 0.3524(3) 0.0379(8) Uani 1 1 d . . .
C2C C 0.7462(5) 0.4646(3) 0.4403(3) 0.0512(11) Uani 1 1 d . . .
F21C F 0.8050(4) 0.5037(2) 0.52267(19) 0.0747(10) Uani 1 1 d . . .
F22C F 0.8253(4) 0.4086(2) 0.4323(2) 0.0732(10) Uani 1 1 d . . .
F23C F 0.6453(4) 0.4257(2) 0.4445(2) 0.0775(10) Uani 1 1 d . . .
C3C C 0.8151(6) 0.5831(3) 0.3617(4) 0.0630(14) Uani 1 1 d . . .
F31C F 0.9200(3) 0.5435(3) 0.3810(4) 0.0985(14) Uani 1 1 d . . .
F32C F 0.8361(5) 0.6374(3) 0.4321(3) 0.1037(16) Uani 1 1 d . . .
F33C F 0.7836(4) 0.6257(2) 0.2819(2) 0.0799(11) Uani 1 1 d . . .
C4C C 0.5808(6) 0.5743(4) 0.3503(4) 0.0754(19) Uani 1 1 d . . .
F41C F 0.4773(3) 0.5256(3) 0.3240(3) 0.0959(13) Uani 1 1 d . . .
F42C F 0.6003(5) 0.6041(4) 0.4348(3) 0.135(2) Uani 1 1 d . . .
F43C F 0.5528(4) 0.6329(2) 0.2862(3) 0.0945(13) Uani 1 1 d . . .
N1S N 0.5360(3) 0.29973(19) 0.0714(2) 0.0343(6) Uani 1 1 d . . .
C1S C 0.4918(4) 0.2640(2) 0.0018(3) 0.0379(8) Uani 1 1 d . . .
C2S C 0.4300(5) 0.2202(3) -0.0893(3) 0.0541(11) Uani 1 1 d . . .
H2A H 0.3526 0.1911 -0.0905 0.081 Uiso 1 1 calc R . .
H2B H 0.4919 0.1807 -0.0959 0.081 Uiso 1 1 calc R . .
H2C H 0.4039 0.2594 -0.1425 0.081 Uiso 1 1 calc R . .

loop_
_atom_site_aniso_label
_atom_site_aniso_U_11
_atom_site_aniso_U_22
_atom_site_aniso_U_33
_atom_site_aniso_U_23
_atom_site_aniso_U_13
_atom_site_aniso_U_12
Mo1 0.02035(16) 0.02400(17) 0.02328(17) 0.00217(9) 0.00600(12) 0.00077(9)
N1 0.0368(16) 0.0349(15) 0.0342(15) 0.0060(12) 0.0142(13) -0.0007(12)
O1A 0.0228(11) 0.0306(12) 0.0328(12) 0.0050(10) 0.0059(9) 0.0063(9)
C1A 0.0292(17) 0.0386(19) 0.043(2) 0.0065(16) 0.0089(15) 0.0129(15)
C2A 0.062(3) 0.082(4) 0.061(3) -0.010(3) 0.011(3) 0.044(3)
F21A 0.171(5) 0.156(4) 0.056(2) 0.026(2) 0.056(3) 0.114(4)
F22A 0.077(3) 0.106(3) 0.178(5) -0.094(4) -0.009(3) 0.025(2)
F23A 0.082(2) 0.115(3) 0.089(2) -0.006(2) 0.034(2) 0.061(2)
C3A 0.085(5) 0.063(4) 0.151(7) 0.060(4) 0.065(5) 0.045(4)
F31A 0.091(3) 0.064(2) 0.340(9) 0.102(4) 0.118(5) 0.033(2)
F32A 0.244(7) 0.156(5) 0.095(3) 0.081(3) 0.105(4) 0.124(5)
F33A 0.092(3) 0.070(2) 0.162(4) 0.064(3) 0.059(3) 0.056(2)
C4A 0.031(2) 0.086(4) 0.084(4) -0.012(3) 0.012(2) 0.016(2)
F41A 0.076(3) 0.085(3) 0.210(6) 0.030(3) 0.090(4) 0.003(2)
F42A 0.0353(17) 0.140(4) 0.132(4) -0.068(3) -0.004(2) -0.0022(19)
F43A 0.0297(14) 0.120(3) 0.130(3) -0.007(3) 0.0031(18) 0.0308(18)
O1B 0.0191(10) 0.0305(11) 0.0274(11) -0.0004(9) 0.0042(9) 0.0005(8)
C1B 0.0199(14) 0.0340(17) 0.0348(17) 0.0002(13) 0.0057(13) 0.0008(12)
C2B 0.0284(19) 0.055(3) 0.056(3) -0.008(2) 0.0099(18) 0.0098(17)
F21X 0.033(3) 0.080(4) 0.052(3) -0.014(2) 0.023(3) 0.002(2)
F22X 0.039(3) 0.040(4) 0.057(3) -0.012(2) 0.011(2) 0.009(2)
F23X 0.029(3) 0.070(3) 0.061(4) 0.004(3) 0.007(2) 0.028(3)
F21Y 0.11(2) 0.130(16) 0.087(12) -0.022(11) 0.068(14) 0.024(16)
F22Y 0.12(2) 0.039(11) 0.14(3) -0.030(14) 0.052(18) -0.008(12)
F23Y 0.028(6) 0.140(19) 0.24(3) -0.130(19) 0.033(14) -0.004(9)
C3B 0.037(2) 0.047(2) 0.0333(19) 0.0072(16) -0.0001(17) 0.0093(17)
F31X 0.045(3) 0.044(2) 0.044(2) 0.0141(17) 0.013(2) 0.0052(16)
F32X 0.047(3) 0.0513(19) 0.0287(15) 0.0062(13) 0.0144(15) 0.0095(16)
F33X 0.037(2) 0.078(4) 0.028(3) 0.003(3) -0.0087(18) -0.0060(19)
F31Y 0.033(11) 0.25(4) 0.10(2) 0.12(2) -0.004(11) -0.024(17)
F32Y 0.10(2) 0.068(12) 0.036(8) -0.013(7) 0.005(9) 0.026(13)
F33Y 0.087(18) 0.10(2) 0.012(10) 0.000(10) -0.024(9) -0.043(14)
C4B 0.0254(18) 0.052(2) 0.054(3) 0.006(2) 0.0145(17) -0.0014(17)
F41X 0.023(6) 0.085(18) 0.055(7) 0.001(9) 0.008(4) -0.010(8)
F42X 0.039(5) 0.048(6) 0.050(4) 0.017(3) 0.015(3) -0.009(4)
F43X 0.030(3) 0.036(3) 0.047(6) -0.007(2) 0.006(3) -0.008(2)
F41Y 0.018(5) 0.059(8) 0.072(9) 0.013(5) 0.017(6) 0.000(4)
F42Y 0.043(6) 0.075(14) 0.106(13) 0.047(10) 0.010(8) -0.001(9)
F43Y 0.085(12) 0.041(6) 0.26(2) -0.020(12) 0.110(15) -0.020(7)
O1C 0.0273(11) 0.0293(12) 0.0278(11) -0.0026(9) 0.0035(9) -0.0017(9)
C1C 0.0365(19) 0.0348(18) 0.0314(17) -0.0070(14) 0.0022(15) -0.0015(14)
C2C 0.059(3) 0.054(3) 0.0314(19) -0.0053(18) 0.0087(19) -0.006(2)
F21C 0.097(3) 0.075(2) 0.0329(13) -0.0113(13) 0.0068(15) -0.0164(18)
F22C 0.087(2) 0.0676(19) 0.0497(16) 0.0147(15) 0.0117(16) 0.0322(18)
F23C 0.089(2) 0.083(2) 0.0540(17) 0.0035(16) 0.0212(17) -0.0343(19)
C3C 0.062(3) 0.054(3) 0.053(3) -0.007(2) 0.002(2) -0.023(2)
F31C 0.0433(18) 0.092(3) 0.144(4) 0.010(3) 0.021(2) -0.0127(18)
F32C 0.145(4) 0.084(2) 0.060(2) -0.0280(19) 0.019(2) -0.067(3)
F33C 0.103(3) 0.067(2) 0.0538(18) 0.0013(14) 0.0142(18) -0.0407(19)
C4C 0.066(3) 0.076(4) 0.055(3) -0.031(3) -0.006(3) 0.018(3)
F41C 0.0492(19) 0.141(4) 0.103(3) -0.021(3) 0.036(2) 0.006(2)
F42C 0.117(4) 0.171(5) 0.083(3) -0.072(3) 0.004(3) 0.061(3)
F43C 0.090(3) 0.068(2) 0.104(3) 0.012(2) 0.016(2) 0.039(2)
N1S 0.0291(14) 0.0337(15) 0.0376(16) -0.0033(13) 0.0108(12) 0.0020(12)
C1S 0.0346(18) 0.0404(19) 0.040(2) -0.0037(16) 0.0159(16) 0.0049(15)
C2S 0.055(3) 0.063(3) 0.041(2) -0.019(2) 0.015(2) 0.004(2)

loop_
_atom_type_symbol
_atom_type_description
_atom_type_scat_dispersion_real
_atom_type_scat_dispersion_imag
_atom_type_scat_source
C C 0.0033 0.0016 'International Tables Vol C Tables 4.2.6.8 and 6.1.1.4'
H H 0.0000 0.0000 'International Tables Vol C Tables 4.2.6.8 and 6.1.1.4'
F F 0.0171 0.0103 'International Tables Vol C Tables 4.2.6.8 and 6.1.1.4'
Mo Mo -1.6832 0.6857 'International Tables Vol C Tables 4.2.6.8 and 6.1.1.4'
N N 0.0061 0.0033 'International Tables Vol C Tables 4.2.6.8 and 6.1.1.4'
O O 0.0106 0.0060 'International Tables Vol C Tables 4.2.6.8 and 6.1.1.4'

loop_
_geom_angle_atom_site_label_1
_geom_angle_atom_site_label_2
_geom_angle_atom_site_label_3
_geom_angle
_geom_angle_site_symmetry_1
_geom_angle_site_symmetry_3
_geom_angle_publ_flag
N1 Mo1 O1A 104.56(13) . . ?
N1 Mo1 O1C 105.26(14) . . ?
O1A Mo1 O1C 94.19(11) . . ?
N1 Mo1 O1B 105.20(13) . . ?
O1A Mo1 O1B 146.29(10) . . ?
O1C Mo1 O1B 92.96(10) . . ?
N1 Mo1 N1S 94.94(14) . . ?
O1A Mo1 N1S 81.83(11) . . ?
O1C Mo1 N1S 159.75(11) . . ?
O1B Mo1 N1S 80.19(11) . . ?
C1A O1A Mo1 154.2(2) . . ?
O1A C1A C2A 109.8(3) . . ?
O1A C1A C3A 111.1(4) . . ?
C2A C1A C3A 111.4(5) . . ?
O1A C1A C4A 106.2(3) . . ?
C2A C1A C4A 107.5(4) . . ?
C3A C1A C4A 110.8(5) . . ?
F21A C2A F23A 112.3(6) . . ?
F21A C2A F22A 104.8(6) . . ?
F23A C2A F22A 106.0(5) . . ?
F21A C2A C1A 112.6(4) . . ?
F23A C2A C1A 113.7(4) . . ?
F22A C2A C1A 106.6(6) . . ?
F31A C3A F33A 109.9(7) . . ?
F31A C3A F32A 109.9(7) . . ?
F33A C3A F32A 105.8(6) . . ?
F31A C3A C1A 112.8(6) . . ?
F33A C3A C1A 111.3(6) . . ?
F32A C3A C1A 106.8(6) . . ?
F42A C4A F43A 109.9(5) . . ?
F42A C4A F41A 106.0(6) . . ?
F43A C4A F41A 107.8(5) . . ?
F42A C4A C1A 112.7(5) . . ?
F43A C4A C1A 111.2(5) . . ?
F41A C4A C1A 108.9(5) . . ?
C1B O1B Mo1 155.9(2) . . ?
O1B C1B C2B 108.5(3) . . ?
O1B C1B C3B 107.5(3) . . ?
C2B C1B C3B 109.3(3) . . ?
O1B C1B C4B 112.9(3) . . ?
C2B C1B C4B 109.4(3) . . ?
C3B C1B C4B 109.2(3) . . ?
F22Y C2B F21X 120.3(19) . . ?
F22Y C2B F23Y 111(2) . . ?
F21X C2B F23Y 84(3) . . ?
F21X C2B F22X 110.7(7) . . ?
F23Y C2B F22X 119.9(19) . . ?
F22Y C2B F23X 94(2) . . ?
F21X C2B F23X 109.1(5) . . ?
F22X C2B F23X 105.8(7) . . ?
F22Y C2B F21Y 100(2) . . ?
F23Y C2B F21Y 105.2(17) . . ?
F22X C2B F21Y 89(2) . . ?
F23X C2B F21Y 128.0(15) . . ?
F22Y C2B C1B 111.4(16) . . ?
F21X C2B C1B 110.3(5) . . ?
F23Y C2B C1B 117.4(11) . . ?
F22X C2B C1B 110.8(6) . . ?
F23X C2B C1B 110.1(5) . . ?
F21Y C2B C1B 110.4(10) . . ?
F31Y C3B F32Y 133(3) . . ?
F31Y C3B F33X 117.3(17) . . ?
F32Y C3B F33X 74.2(13) . . ?
F32Y C3B F31X 138.5(16) . . ?
F33X C3B F31X 106.7(6) . . ?
F31Y C3B F33Y 113(3) . . ?
F32Y C3B F33Y 92.9(19) . . ?
F31X C3B F33Y 101.2(19) . . ?
F31Y C3B F32X 93(2) . . ?
F33X C3B F32X 108.0(4) . . ?
F31X C3B F32X 102.3(4) . . ?
F33Y C3B F32X 130.4(13) . . ?
F31Y C3B C1B 108.2(19) . . ?
F32Y C3B C1B 105.1(10) . . ?
F33X C3B C1B 116.7(5) . . ?
F31X C3B C1B 110.5(4) . . ?
F33Y C3B C1B 99.8(14) . . ?
F32X C3B C1B 111.6(3) . . ?
F41X C4B F43Y 112(3) . . ?
F41X C4B F42X 109.8(19) . . ?
F43Y C4B F42X 89(2) . . ?
F41X C4B F42Y 101(2) . . ?
F43Y C4B F42Y 105.3(16) . . ?
F41X C4B F43X 100.5(18) . . ?
F42X C4B F43X 106.7(9) . . ?
F42Y C4B F43X 123.2(18) . . ?
F43Y C4B F41Y 119(3) . . ?
F42X C4B F41Y 115(2) . . ?
F42Y C4B F41Y 104(2) . . ?
F43X C4B F41Y 106(2) . . ?
F41X C4B C1B 117(2) . . ?
F43Y C4B C1B 113.9(10) . . ?
F42X C4B C1B 112.3(9) . . ?
F42Y C4B C1B 105.9(14) . . ?
F43X C4B C1B 109.3(6) . . ?
F41Y C4B C1B 108(2) . . ?
C1C O1C Mo1 148.9(2) . . ?
O1C C1C C4C 109.8(3) . . ?
O1C C1C C2C 111.8(3) . . ?
C4C C1C C2C 109.4(4) . . ?
O1C C1C C3C 106.8(4) . . ?
C4C C1C C3C 109.9(4) . . ?
C2C C1C C3C 109.0(4) . . ?
F22C C2C F23C 106.9(4) . . ?
F22C C2C F21C 109.0(4) . . ?
F23C C2C F21C 107.2(4) . . ?
F22C C2C C1C 110.9(4) . . ?
F23C C2C C1C 110.1(4) . . ?
F21C C2C C1C 112.4(4) . . ?
F31C C3C F33C 111.3(6) . . ?
F31C C3C F32C 107.7(5) . . ?
F33C C3C F32C 106.6(5) . . ?
F31C C3C C1C 110.9(4) . . ?
F33C C3C C1C 109.5(4) . . ?
F32C C3C C1C 110.8(5) . . ?
F42C C4C F43C 110.8(5) . . ?
F42C C4C F41C 107.4(7) . . ?
F43C C4C F41C 107.1(5) . . ?
F42C C4C C1C 111.9(4) . . ?
F43C C4C C1C 110.4(6) . . ?
F41C C4C C1C 109.1(4) . . ?
C1S N1S Mo1 171.0(3) . . ?
N1S C1S C2S 177.5(4) . . ?
C1S C2S H2A 109.5 . . ?
C1S C2S H2B 109.5 . . ?
H2A C2S H2B 109.5 . . ?
C1S C2S H2C 109.5 . . ?
H2A C2S H2C 109.5 . . ?
H2B C2S H2C 109.5 . . ?

loop_
_geom_bond_atom_site_label_1
_geom_bond_atom_site_label_2
_geom_bond_distance
_geom_bond_site_symmetry_2
_geom_bond_publ_flag
Mo1 N1 1.633(3) . ?
Mo1 O1A 1.919(2) . ?
Mo1 O1C 1.922(2) . ?
Mo1 O1B 1.929(2) . ?
Mo1 N1S 2.194(3) . ?
O1A C1A 1.370(4) . ?
C1A C2A 1.540(7) . ?
C1A C3A 1.542(8) . ?
C1A C4A 1.552(7) . ?
C2A F21A 1.263(7) . ?
C2A F23A 1.314(6) . ?
C2A F22A 1.378(9) . ?
C3A F31A 1.255(9) . ?
C3A F33A 1.334(7) . ?
C3A F32A 1.390(11) . ?
C4A F42A 1.277(7) . ?
C4A F43A 1.332(6) . ?
C4A F41A 1.339(9) . ?
O1B C1B 1.367(4) . ?
C1B C2B 1.544(5) . ?
C1B C3B 1.550(5) . ?
C1B C4B 1.557(6) . ?
C2B F22Y 1.26(4) . ?
C2B F21X 1.315(10) . ?
C2B F23Y 1.32(2) . ?
C2B F22X 1.328(16) . ?
C2B F23X 1.339(7) . ?
C2B F21Y 1.378(17) . ?
C3B F31Y 1.294(19) . ?
C3B F32Y 1.305(18) . ?
C3B F33X 1.324(6) . ?
C3B F31X 1.342(7) . ?
C3B F33Y 1.347(19) . ?
C3B F32X 1.359(6) . ?
C4B F41X 1.26(3) . ?
C4B F43Y 1.288(15) . ?
C4B F42X 1.325(14) . ?
C4B F42Y 1.353(18) . ?
C4B F43X 1.354(11) . ?
C4B F41Y 1.38(4) . ?
O1C C1C 1.369(4) . ?
C1C C4C 1.554(7) . ?
C1C C2C 1.560(6) . ?
C1C C3C 1.570(7) . ?
C2C F22C 1.311(6) . ?
C2C F23C 1.318(6) . ?
C2C F21C 1.322(5) . ?
C3C F31C 1.267(7) . ?
C3C F33C 1.318(6) . ?
C3C F32C 1.335(7) . ?
C4C F42C 1.308(7) . ?
C4C F43C 1.311(8) . ?
C4C F41C 1.326(8) . ?
N1S C1S 1.134(5) . ?
C1S C2S 1.463(6) . ?
C2S H2A 0.9800 . ?
C2S H2B 0.9800 . ?
C2S H2C 0.9800 . ?

loop_
_geom_torsion_atom_site_label_1
_geom_torsion_atom_site_label_2
_geom_torsion_atom_site_label_3
_geom_torsion_atom_site_label_4
_geom_torsion
_geom_torsion_site_symmetry_1
_geom_torsion_site_symmetry_2
_geom_torsion_site_symmetry_3
_geom_torsion_site_symmetry_4
_geom_torsion_publ_flag
N1 Mo1 O1A C1A 25.3(6) . . . . ?
O1C Mo1 O1A C1A 132.2(6) . . . . ?
O1B Mo1 O1A C1A -126.0(5) . . . . ?
N1S Mo1 O1A C1A -67.7(6) . . . . ?
Mo1 O1A C1A C2A 99.8(6) . . . . ?
Mo1 O1A C1A C3A -23.9(8) . . . . ?
Mo1 O1A C1A C4A -144.3(5) . . . . ?
O1A C1A C2A F21A 31.7(7) . . . . ?
C3A C1A C2A F21A 155.1(6) . . . . ?
C4A C1A C2A F21A -83.4(6) . . . . ?
O1A C1A C2A F23A 160.9(5) . . . . ?
C3A C1A C2A F23A -75.7(7) . . . . ?
C4A C1A C2A F23A 45.8(7) . . . . ?
O1A C1A C2A F22A -82.7(5) . . . . ?
C3A C1A C2A F22A 40.7(5) . . . . ?
C4A C1A C2A F22A 162.2(4) . . . . ?
O1A C1A C3A F31A 47.7(9) . . . . ?
C2A C1A C3A F31A -75.0(7) . . . . ?
C4A C1A C3A F31A 165.4(7) . . . . ?
O1A C1A C3A F33A 171.8(6) . . . . ?
C2A C1A C3A F33A 49.1(8) . . . . ?
C4A C1A C3A F33A -70.5(8) . . . . ?
O1A C1A C3A F32A -73.2(6) . . . . ?
C2A C1A C3A F32A 164.1(5) . . . . ?
C4A C1A C3A F32A 44.5(6) . . . . ?
O1A C1A C4A F42A 45.8(7) . . . . ?
C2A C1A C4A F42A 163.2(5) . . . . ?
C3A C1A C4A F42A -74.9(7) . . . . ?
O1A C1A C4A F43A 169.8(5) . . . . ?
C2A C1A C4A F43A -72.8(6) . . . . ?
C3A C1A C4A F43A 49.1(7) . . . . ?
O1A C1A C4A F41A -71.6(5) . . . . ?
C2A C1A C4A F41A 45.8(5) . . . . ?
C3A C1A C4A F41A 167.7(5) . . . . ?
N1 Mo1 O1B C1B -30.6(6) . . . . ?
O1A Mo1 O1B C1B 120.7(5) . . . . ?
O1C Mo1 O1B C1B -137.3(6) . . . . ?
N1S Mo1 O1B C1B 61.9(6) . . . . ?
Mo1 O1B C1B C2B 120.5(5) . . . . ?
Mo1 O1B C1B C3B -121.4(5) . . . . ?
Mo1 O1B C1B C4B -0.9(7) . . . . ?
O1B C1B C2B F22Y 54(2) . . . . ?
C3B C1B C2B F22Y -63(2) . . . . ?
C4B C1B C2B F22Y 177(2) . . . . ?
O1B C1B C2B F21X -82.5(5) . . . . ?
C3B C1B C2B F21X 160.6(5) . . . . ?
C4B C1B C2B F21X 41.1(5) . . . . ?
O1B C1B C2B F23Y -177(3) . . . . ?
C3B C1B C2B F23Y 66(3) . . . . ?
C4B C1B C2B F23Y -53(3) . . . . ?
O1B C1B C2B F22X 40.5(7) . . . . ?
C3B C1B C2B F22X -76.5(7) . . . . ?
C4B C1B C2B F22X 164.0(6) . . . . ?
O1B C1B C2B F23X 157.1(5) . . . . ?
C3B C1B C2B F23X 40.2(6) . . . . ?
C4B C1B C2B F23X -79.3(6) . . . . ?
O1B C1B C2B F21Y -56(2) . . . . ?
C3B C1B C2B F21Y -173(2) . . . . ?
C4B C1B C2B F21Y 67(2) . . . . ?
O1B C1B C3B F31Y -55(2) . . . . ?
C2B C1B C3B F31Y 62(2) . . . . ?
C4B C1B C3B F31Y -178(2) . . . . ?
O1B C1B C3B F32Y 90.5(17) . . . . ?
C2B C1B C3B F32Y -151.9(17) . . . . ?
C4B C1B C3B F32Y -32.3(18) . . . . ?
O1B C1B C3B F33X 170.1(5) . . . . ?
C2B C1B C3B F33X -72.3(6) . . . . ?
C4B C1B C3B F33X 47.3(6) . . . . ?
O1B C1B C3B F31X -67.8(5) . . . . ?
C2B C1B C3B F31X 49.7(5) . . . . ?
C4B C1B C3B F31X 169.3(4) . . . . ?
O1B C1B C3B F33Y -173.8(18) . . . . ?
C2B C1B C3B F33Y -56.2(18) . . . . ?
C4B C1B C3B F33Y 63.4(18) . . . . ?
O1B C1B C3B F32X 45.2(5) . . . . ?
C2B C1B C3B F32X 162.8(4) . . . . ?
C4B C1B C3B F32X -77.6(5) . . . . ?
O1B C1B C4B F41X 167.3(18) . . . . ?
C2B C1B C4B F41X 46.4(19) . . . . ?
C3B C1B C4B F41X -73.2(19) . . . . ?
O1B C1B C4B F43Y -60(3) . . . . ?
C2B C1B C4B F43Y 179(3) . . . . ?
C3B C1B C4B F43Y 60(3) . . . . ?
O1B C1B C4B F42X 38.8(10) . . . . ?
C2B C1B C4B F42X -82.1(10) . . . . ?
C3B C1B C4B F42X 158.3(9) . . . . ?
O1B C1B C4B F42Y 55.3(18) . . . . ?
C2B C1B C4B F42Y -65.6(18) . . . . ?
C3B C1B C4B F42Y 174.8(18) . . . . ?
O1B C1B C4B F43X -79.4(5) . . . . ?
C2B C1B C4B F43X 159.7(5) . . . . ?
C3B C1B C4B F43X 40.1(5) . . . . ?
O1B C1B C4B F41Y 166(2) . . . . ?
C2B C1B C4B F41Y 45(2) . . . . ?
C3B C1B C4B F41Y -75(2) . . . . ?
N1 Mo1 O1C C1C 2.3(5) . . . . ?
O1A Mo1 O1C C1C -104.1(5) . . . . ?
O1B Mo1 O1C C1C 108.9(5) . . . . ?
N1S Mo1 O1C C1C 178.3(4) . . . . ?
Mo1 O1C C1C C4C -91.3(6) . . . . ?
Mo1 O1C C1C C2C 30.3(6) . . . . ?
Mo1 O1C C1C C3C 149.5(4) . . . . ?
O1C C1C C2C F22C 43.5(5) . . . . ?
C4C C1C C2C F22C 165.4(4) . . . . ?
C3C C1C C2C F22C -74.3(5) . . . . ?
O1C C1C C2C F23C -74.6(5) . . . . ?
C4C C1C C2C F23C 47.3(5) . . . . ?
C3C C1C C2C F23C 167.5(4) . . . . ?
O1C C1C C2C F21C 165.9(4) . . . . ?
C4C C1C C2C F21C -72.2(5) . . . . ?
C3C C1C C2C F21C 48.0(6) . . . . ?
O1C C1C C3C F31C -72.8(5) . . . . ?
C4C C1C C3C F31C 168.1(5) . . . . ?
C2C C1C C3C F31C 48.2(6) . . . . ?
O1C C1C C3C F33C 50.4(5) . . . . ?
C4C C1C C3C F33C -68.7(6) . . . . ?
C2C C1C C3C F33C 171.4(4) . . . . ?
O1C C1C C3C F32C 167.7(4) . . . . ?
C4C C1C C3C F32C 48.6(6) . . . . ?
C2C C1C C3C F32C -71.3(5) . . . . ?
O1C C1C C4C F42C 169.6(6) . . . . ?
C2C C1C C4C F42C 46.5(7) . . . . ?
C3C C1C C4C F42C -73.2(7) . . . . ?
O1C C1C C4C F43C -66.6(5) . . . . ?
C2C C1C C4C F43C 170.3(4) . . . . ?
C3C C1C C4C F43C 50.7(5) . . . . ?
O1C C1C C4C F41C 50.8(6) . . . . ?
C2C C1C C4C F41C -72.3(5) . . . . ?
C3C C1C C4C F41C 168.1(5) . . . . ?
